data_7027229
loop_
_publ_author_name
'Dastagiri Reddy, N.'
'J. Elias, Anil'
'Vij, Ashwani'

_publ_section_title
;
 Ring opening of bicyclic tertiary amines with cyclic
 chlorocarbaphosphazenes: reactions of (ClCN)2(Cl2PN) with
 1,4-diazabicyclo[2.2.2]octane and quinuclidine&#x200A;&#x2020;
;
_journal_issue 9
_journal_name_full 'Journal of the Chemical Society, Dalton Transactions'
_journal_page_first 1515
_journal_paper_doi 10.1039/a809788g
_journal_year 1999
_chemical_formula_sum 'C10 H18 Cl3 N6 P'
_chemical_formula_weight 359.62
_chemical_name_systematic
; 
 ? 
;
_space_group_IT_number 14
_symmetry_cell_setting monoclinic
_symmetry_space_group_name_Hall '-P 2ybc'
_symmetry_space_group_name_H-M 'P 1 21/c 1'
_atom_sites_solution_hydrogens geom
_atom_sites_solution_primary direct
_atom_sites_solution_secondary difmap
_audit_creation_method SHELXL
_cell_angle_alpha 90.00
_cell_angle_beta 91.9310(10)
_cell_angle_gamma 90.00
_cell_formula_units_Z 4
_cell_length_a 9.4314(3)
_cell_length_b 11.7824(3)
_cell_length_c 14.6793(4)
_cell_measurement_temperature 213(2)
_cell_volume 1630.30(8)
_computing_cell_refinement 'SMART (SIEMENS, V4.033, 1994)'
_computing_data_collection 'ASTRO (SIEMENS, V4.033, 1994)'
_computing_data_reduction 'SAINT (SIEMENS, V4.035, 1994)'
_computing_molecular_graphics 'SHELXTL (SIEMENS, 1994, ver 5.04)'
_computing_publication_material 'CIFTAB (Sheldrick, 1993)'
_computing_structure_refinement 'SHELXL-93 (Sheldrick, 1993)'
_computing_structure_solution 'SHELXS-86 (Sheldrick, 1990)'
_diffrn_ambient_temperature 213(2)
_diffrn_measurement_device 'Siemens CCD '
_diffrn_measurement_method '\w oscillation, 0.3 deg'
_diffrn_radiation_monochromator graphite
_diffrn_radiation_source 'fine-focus sealed tube'
_diffrn_radiation_type MoK\a
_diffrn_radiation_wavelength 0.71073
_diffrn_reflns_av_R_equivalents 0.0375
_diffrn_reflns_av_sigmaI/netI 0.0468
_diffrn_reflns_limit_h_max 12
_diffrn_reflns_limit_h_min -12
_diffrn_reflns_limit_k_max 15
_diffrn_reflns_limit_k_min -15
_diffrn_reflns_limit_l_max 19
_diffrn_reflns_limit_l_min -13
_diffrn_reflns_number 10014
_diffrn_reflns_theta_max 28.24
_diffrn_reflns_theta_min 2.16
_diffrn_standards_decay_% <1
_diffrn_standards_interval_count 'beginning & end'
_diffrn_standards_number '50 frames'
_exptl_absorpt_coefficient_mu 0.659
_exptl_absorpt_correction_T_max 0.948857
_exptl_absorpt_correction_T_min 0.719603
_exptl_absorpt_correction_type SADABS
_exptl_crystal_colour colorless
_exptl_crystal_density_diffrn 1.465
_exptl_crystal_density_meas ?
_exptl_crystal_density_method N/A
_exptl_crystal_description parallelpip
_exptl_crystal_F_000 744
_exptl_crystal_size_max 0.10
_exptl_crystal_size_mid 0.10
_exptl_crystal_size_min 0.05
_refine_diff_density_max 0.314
_refine_diff_density_min -0.360
_refine_diff_density_rms 0.058
_refine_ls_extinction_coef 0.0009(8)
_refine_ls_extinction_expression Fc^*^=kFc[1+0.001xFc^2^\l^3^/sin(2\q)]^-1/4^
_refine_ls_extinction_method SHELXL
_refine_ls_goodness_of_fit_all 1.027
_refine_ls_goodness_of_fit_obs 1.089
_refine_ls_hydrogen_treatment riding
_refine_ls_matrix_type full
_refine_ls_number_parameters 254
_refine_ls_number_reflns 3862
_refine_ls_number_restraints 0
_refine_ls_restrained_S_all 1.027
_refine_ls_restrained_S_obs 1.089
_refine_ls_R_factor_all 0.0591
_refine_ls_R_factor_obs 0.0391
_refine_ls_shift/esd_max 0.000
_refine_ls_shift/esd_mean 0.000
_refine_ls_structure_factor_coef Fsqd
_refine_ls_weighting_details 'w=1/[\s^2^(Fo^2^)+(0.0514P)^2^+0.1315P] where P=(Fo^2^+2Fc^2^)/3'
_refine_ls_weighting_scheme calc
_refine_ls_wR_factor_all 0.1017
_refine_ls_wR_factor_obs 0.0938
_reflns_number_observed 2978
_reflns_number_total 3862
_reflns_observed_criterion >2sigma(I)
_cod_data_source_file 809788gsup1.cif
_cod_data_source_block new
_cod_depositor_comments
;
The following automatic conversions were performed:

'_symmetry_cell_setting' value 'Monoclinic' changed to 'monoclinic'
according to /home/saulius/struct/CIF-dictionaries/cif_core.dic
dictionary named 'cif_core.dic' version 2.4.2 from 2011-04-26.

Automatic conversion script
Id: cif_fix_values 1891 2012-01-12 08:04:46Z andrius 

The following automatic conversions were performed:

'_exptl_crystal_density_meas' value 'no' was changed to '?' - the
value is perceived as not measured.

Automatic conversion script
Id: cif_fix_values 3008 2015-01-20 13:52:24Z robertas 

The following automatic conversions were performed:

'_refine_ls_weighting_scheme' value 'calc
w=1/[\s^2^(Fo^2^)+(0.0514P)^2^+0.1315P] where P=(Fo^2^+2Fc^2^)/3' was
changed to 'calc'. New tag '_refine_ls_weighting_details' was
created. The value of the new tag was set to
'w=1/[\s^2^(Fo^2^)+(0.0514P)^2^+0.1315P] where P=(Fo^2^+2Fc^2^)/3'.

Automatic conversion script
Id: cif_fix_values 3143 2015-03-26 13:38:13Z robertas 
;
_cod_original_sg_symbol_H-M P2(1)/c
_cod_database_code 7027229

loop_
_symmetry_equiv_pos_as_xyz
'x, y, z'
'-x, y+1/2, -z+1/2'
'-x, -y, -z'
'x, -y-1/2, z-1/2'

loop_
_atom_site_aniso_label
_atom_site_aniso_U_11
_atom_site_aniso_U_22
_atom_site_aniso_U_33
_atom_site_aniso_U_23
_atom_site_aniso_U_13
_atom_site_aniso_U_12
Cl1 0.0431(3) 0.0381(3) 0.0400(3) 0.0079(2) 0.0065(2) 0.0104(2)
Cl2 0.0364(3) 0.0351(3) 0.0389(3) -0.0050(2) 0.0041(2) -0.0055(2)
Cl3 0.0640(4) 0.0845(5) 0.0540(4) 0.0295(4) -0.0092(3) -0.0075(4)
P1 0.0315(3) 0.0270(2) 0.0225(3) 0.0001(2) 0.0071(2) -0.0003(2)
N1 0.0414(10) 0.0255(8) 0.0242(8) -0.0019(7) 0.0114(7) -0.0017(7)
N2 0.0333(9) 0.0305(8) 0.0235(8) -0.0015(7) 0.0071(7) 0.0014(7)
N3 0.0397(10) 0.0316(8) 0.0236(8) -0.0011(7) 0.0092(7) -0.0031(7)
N4 0.0433(10) 0.0258(8) 0.0247(8) -0.0022(7) 0.0139(7) -0.0017(7)
N5 0.0319(9) 0.0344(9) 0.0283(9) 0.0036(7) 0.0070(7) -0.0046(7)
N6 0.0431(10) 0.0370(9) 0.0237(8) -0.0050(7) 0.0093(7) 0.0026(8)
C1 0.0270(10) 0.0290(9) 0.0247(9) -0.0005(8) 0.0048(8) 0.0018(7)
C2 0.0256(10) 0.0353(10) 0.0234(9) -0.0036(8) 0.0058(8) 0.0016(8)
C3 0.061(2) 0.0367(12) 0.0366(13) -0.0096(11) 0.0110(12) 0.0016(11)
C4 0.061(2) 0.0500(14) 0.0221(11) -0.0006(10) 0.0153(11) 0.0090(13)
C5 0.0530(14) 0.0307(11) 0.0263(11) -0.0028(9) 0.0175(10) -0.0066(10)
C6 0.0395(12) 0.0372(11) 0.0283(11) 0.0012(9) 0.0096(9) 0.0043(9)
C7 0.0456(13) 0.0343(11) 0.0335(12) -0.0026(9) 0.0093(10) -0.0073(10)
C8 0.0456(13) 0.0266(10) 0.0335(12) -0.0015(9) 0.0143(10) 0.0001(9)
C9 0.0345(12) 0.0552(14) 0.0360(12) 0.0023(11) 0.0080(10) -0.0120(10)
C10 0.0388(13) 0.0487(14) 0.0368(12) 0.0081(11) 0.0099(10) -0.0062(10)

loop_
_atom_site_label
_atom_site_type_symbol
_atom_site_fract_x
_atom_site_fract_y
_atom_site_fract_z
_atom_site_U_iso_or_equiv
_atom_site_thermal_displace_type
_atom_site_occupancy
_atom_site_calc_flag
Cl1 Cl 0.24105(6) 0.10205(4) 0.07739(4) 0.0403(2) Uani 1 d
Cl2 Cl -0.06067(5) 0.15645(4) 0.00648(4) 0.0367(2) Uani 1 d
Cl3 Cl 0.41087(8) 0.67421(7) -0.41824(5) 0.0678(2) Uani 1 d
P1 P 0.11745(5) 0.23807(4) 0.04883(3) 0.02688(14) Uani 1 d
N1 N 0.1809(2) 0.30632(13) -0.03284(11) 0.0301(4) Uani 1 d
N2 N 0.1710(2) 0.47701(13) 0.06035(11) 0.0290(4) Uani 1 d
N3 N 0.0893(2) 0.30761(14) 0.13871(11) 0.0315(4) Uani 1 d
N4 N 0.2634(2) 0.47850(13) -0.08250(11) 0.0310(4) Uani 1 d
N5 N 0.4284(2) 0.59395(14) -0.21194(11) 0.0314(4) Uani 1 d
N6 N 0.0900(2) 0.48385(15) 0.20570(11) 0.0344(4) Uani 1 d
C1 C 0.2024(2) 0.4193(2) -0.01562(13) 0.0268(4) Uani 1 d
C2 C 0.1174(2) 0.4211(2) 0.13149(13) 0.0280(4) Uani 1 d
C3 C 0.1168(3) 0.6059(2) 0.2077(2) 0.0446(6) Uani 1 d
H3A H 0.2076(41) 0.6204(28) 0.2285(25) 0.085(11) Uiso 1 d
H3B H 0.0634(39) 0.6502(29) 0.2515(27) 0.096(11) Uiso 1 d
H3C H 0.0841(37) 0.6416(28) 0.1551(26) 0.091(12) Uiso 1 d
C4 C 0.0435(3) 0.4293(2) 0.2895(2) 0.0439(6) Uani 1 d
H4A H -0.0538(49) 0.4091(33) 0.2866(29) 0.121(15) Uiso 1 d
H4B H 0.0589(39) 0.4732(31) 0.3308(25) 0.098(13) Uiso 1 d
H4C H 0.0898(33) 0.3545(27) 0.3005(21) 0.075(9) Uiso 1 d
C5 C 0.2903(3) 0.4282(2) -0.17137(15) 0.0363(5) Uani 1 d
H5A H 0.2100(25) 0.4553(19) -0.2172(16) 0.039(6) Uiso 1 d
H5B H 0.2906(26) 0.3526(22) -0.1652(18) 0.047(7) Uiso 1 d
C6 C 0.4307(2) 0.4705(2) -0.2057(2) 0.0348(5) Uani 1 d
H6A H 0.5081(28) 0.4433(20) -0.1650(17) 0.049(7) Uiso 1 d
H6B H 0.4413(24) 0.4368(18) -0.2668(17) 0.040(6) Uiso 1 d
C7 C 0.4147(3) 0.6404(2) -0.1199(2) 0.0376(5) Uani 1 d
H7A H 0.4131(22) 0.7280(19) -0.1247(15) 0.033(6) Uiso 1 d
H7B H 0.4957(31) 0.6148(23) -0.0805(21) 0.062(8) Uiso 1 d
C8 C 0.2756(3) 0.6025(2) -0.0800(2) 0.0350(5) Uani 1 d
H8A H 0.2678(25) 0.6269(20) -0.0217(18) 0.043(7) Uiso 1 d
H8B H 0.1947(29) 0.6387(21) -0.1159(19) 0.054(7) Uiso 1 d
C9 C 0.5536(3) 0.6397(2) -0.2553(2) 0.0417(5) Uani 1 d
H9A H 0.6453(28) 0.6035(21) -0.2224(18) 0.053(7) Uiso 1 d
H9B H 0.5479(24) 0.7252(20) -0.2479(16) 0.039(6) Uiso 1 d
C10 C 0.5589(3) 0.6154(2) -0.3559(2) 0.0412(5) Uani 1 d
H10A H 0.6454(29) 0.6522(21) -0.3774(19) 0.058(8) Uiso 1 d
H10B H 0.5574(23) 0.5347(19) -0.3728(15) 0.033(6) Uiso 1 d

loop_
_atom_type_symbol
_atom_type_description
_atom_type_scat_dispersion_real
_atom_type_scat_dispersion_imag
_atom_type_scat_source
C C 0.0033 0.0016 'International Tables Vol C Tables 4.2.6.8 and 6.1.1.4'
H H 0.0000 0.0000 'International Tables Vol C Tables 4.2.6.8 and 6.1.1.4'
N N 0.0061 0.0033 'International Tables Vol C Tables 4.2.6.8 and 6.1.1.4'
P P 0.1023 0.0942 'International Tables Vol C Tables 4.2.6.8 and 6.1.1.4'
Cl Cl 0.1484 0.1585 'International Tables Vol C Tables 4.2.6.8 and 6.1.1.4'

loop_
_geom_angle_atom_site_label_1
_geom_angle_atom_site_label_2
_geom_angle_atom_site_label_3
_geom_angle
N1 P1 N3 116.61(9)
N1 P1 Cl2 110.02(7)
N3 P1 Cl2 110.03(7)
N1 P1 Cl1 109.35(7)
N3 P1 Cl1 110.48(7)
Cl2 P1 Cl1 98.91(3)
C1 N1 P1 114.38(13)
C2 N2 C1 119.5(2)
C2 N3 P1 113.76(13)
C1 N4 C5 122.0(2)
C1 N4 C8 122.2(2)
C5 N4 C8 114.2(2)
C6 N5 C9 112.6(2)
C6 N5 C7 108.5(2)
C9 N5 C7 111.1(2)
C2 N6 C3 121.2(2)
C2 N6 C4 120.5(2)
C3 N6 C4 118.1(2)
N2 C1 N4 116.9(2)
N2 C1 N1 127.5(2)
N4 C1 N1 115.6(2)
N2 C2 N6 116.4(2)
N2 C2 N3 128.1(2)
N6 C2 N3 115.5(2)
N6 C3 H3A 110.5(22)
N6 C3 H3B 116.4(20)
H3A C3 H3B 100.2(29)
N6 C3 H3C 112.3(21)
H3A C3 H3C 118.6(30)
H3B C3 H3C 98.1(28)
N6 C4 H4A 112.9(26)
N6 C4 H4B 107.3(25)
H4A C4 H4B 110.1(34)
N6 C4 H4C 112.5(17)
H4A C4 H4C 101.8(29)
H4B C4 H4C 112.3(31)
N4 C5 C6 110.0(2)
N4 C5 H5A 107.8(12)
C6 C5 H5A 107.9(12)
N4 C5 H5B 108.2(17)
C6 C5 H5B 111.1(16)
H5A C5 H5B 111.7(21)
N5 C6 C5 109.7(2)
N5 C6 H6A 111.9(14)
C5 C6 H6A 109.3(14)
N5 C6 H6B 110.3(13)
C5 C6 H6B 106.6(13)
H6A C6 H6B 108.9(19)
N5 C7 C8 110.4(2)
N5 C7 H7A 108.1(12)
C8 C7 H7A 108.0(12)
N5 C7 H7B 109.5(16)
C8 C7 H7B 110.2(16)
H7A C7 H7B 110.7(20)
N4 C8 C7 110.6(2)
N4 C8 H8A 109.3(15)
C7 C8 H8A 111.6(16)
N4 C8 H8B 110.6(14)
C7 C8 H8B 108.8(15)
H8A C8 H8B 106.0(21)
N5 C9 C10 114.2(2)
N5 C9 H9A 108.1(14)
C10 C9 H9A 108.3(14)
N5 C9 H9B 105.8(13)
C10 C9 H9B 107.3(14)
H9A C9 H9B 113.3(19)
C9 C10 Cl3 112.2(2)
C9 C10 H10A 106.5(16)
Cl3 C10 H10A 107.9(16)
C9 C10 H10B 115.5(13)
Cl3 C10 H10B 104.0(13)
H10A C10 H10B 110.5(19)

loop_
_geom_bond_atom_site_label_1
_geom_bond_atom_site_label_2
_geom_bond_distance
Cl1 P1 2.0175(7)
Cl2 P1 2.0156(7)
Cl3 C10 1.783(3)
P1 N1 1.578(2)
P1 N3 1.583(2)
N1 C1 1.368(2)
N2 C2 1.347(2)
N2 C1 1.348(2)
N3 C2 1.368(3)
N4 C1 1.349(2)
N4 C5 1.463(2)
N4 C8 1.466(3)
N5 C6 1.457(3)
N5 C9 1.464(3)
N5 C7 1.467(3)
N6 C2 1.349(2)
N6 C3 1.461(3)
N6 C4 1.467(3)
C3 H3A 0.92(4)
C3 H3B 0.98(4)
C3 H3C 0.92(4)
C4 H4A 0.95(5)
C4 H4B 0.81(4)
C4 H4C 0.99(3)
C5 C6 1.517(3)
C5 H5A 1.05(2)
C5 H5B 0.90(2)
C6 H6A 0.98(3)
C6 H6B 0.99(2)
C7 C8 1.521(3)
C7 H7A 1.03(2)
C7 H7B 0.99(3)
C8 H8A 0.91(3)
C8 H8B 1.01(3)
C9 C10 1.508(3)
C9 H9A 1.07(3)
C9 H9B 1.01(2)
C10 H10A 0.98(3)
C10 H10B 0.98(2)

loop_
_geom_torsion_atom_site_label_1
_geom_torsion_atom_site_label_2
_geom_torsion_atom_site_label_3
_geom_torsion_atom_site_label_4
_geom_torsion
N3 P1 N1 C1 -0.7(2)
Cl2 P1 N1 C1 125.45(14)
Cl1 P1 N1 C1 -126.94(14)
N1 P1 N3 C2 3.4(2)
Cl2 P1 N3 C2 -122.82(14)
Cl1 P1 N3 C2 129.00(14)
C2 N2 C1 N4 -176.3(2)
C2 N2 C1 N1 3.0(3)
C5 N4 C1 N2 -174.1(2)
C8 N4 C1 N2 -9.2(3)
C5 N4 C1 N1 6.5(3)
C8 N4 C1 N1 171.4(2)
P1 N1 C1 N2 -2.6(3)
P1 N1 C1 N4 176.73(14)
C1 N2 C2 N6 179.2(2)
C1 N2 C2 N3 0.5(3)
C3 N6 C2 N2 0.3(3)
C4 N6 C2 N2 -174.5(2)
C3 N6 C2 N3 179.2(2)
C4 N6 C2 N3 4.4(3)
P1 N3 C2 N2 -3.4(3)
P1 N3 C2 N6 177.79(14)
C1 N4 C5 C6 -142.1(2)
C8 N4 C5 C6 51.9(3)
C9 N5 C6 C5 -172.9(2)
C7 N5 C6 C5 63.7(2)
N4 C5 C6 N5 -58.1(3)
C6 N5 C7 C8 -62.1(2)
C9 N5 C7 C8 173.6(2)
C1 N4 C8 C7 143.7(2)
C5 N4 C8 C7 -50.3(3)
N5 C7 C8 N4 54.6(3)
C6 N5 C9 C10 70.1(3)
C7 N5 C9 C10 -168.0(2)
N5 C9 C10 Cl3 60.4(3)
